data_4112106
loop_
_publ_author_name
'Tapas Kumar Maji'
'Golam Mostafa'
'Ryotaro Matsuda'
'Susumu Kitagawa'

_publ_section_title
;
 Guest-Induced Asymmetry in a Metal-Organic Porous Solid with Reversible
 Single-Crystal-to-Single-Crystal Structural Transformation
;
_journal_name_full 'Journal of the American Chemical Society'
_journal_page_first 17152
_journal_page_last 17153
_journal_paper_doi 10.1021/ja0561439
_journal_volume 127
_journal_year 2005
_chemical_formula_moiety 'C20 H17 Cu N3 O4, 3(H2O)'
_chemical_formula_sum 'C20 H23 Cu N3 O7'
_chemical_formula_weight 480.95
_chemical_name_systematic
;
 ?
;
_space_group_IT_number 60
_symmetry_cell_setting orthorhombic
_symmetry_space_group_name_Hall '-P 2n 2ab'
_symmetry_space_group_name_H-M 'P b c n'
_atom_sites_solution_hydrogens geom
_atom_sites_solution_primary direct
_atom_sites_solution_secondary difmap
_audit_creation_method SHELXL-97
_cell_angle_alpha 90.00
_cell_angle_beta 90.00
_cell_angle_gamma 90.00
_cell_formula_units_Z 8
_cell_length_a 13.8882(10)
_cell_length_b 14.6592(12)
_cell_length_c 21.181(4)
_cell_measurement_reflns_used 12628
_cell_measurement_temperature 243(2)
_cell_measurement_theta_max 27.48
_cell_measurement_theta_min 3.08
_cell_volume 4312.2(9)
_computing_cell_refinement 'Rigaku/MSC Mercury CCD'
_computing_data_collection 'Rigaku/MSC Mercury CCD'
_computing_molecular_graphics 'Ortep-3 for windows (Farrugia, 1997)'
_computing_publication_material 'Platon99 (spek, 1999)'
_computing_structure_refinement 'SHELXL-97 (Sheldrick, 1997)'
_computing_structure_solution 'SHELXS-97 (Sheldrick, 1997)'
_diffrn_ambient_temperature 243(2)
_diffrn_measured_fraction_theta_full 0.862
_diffrn_measured_fraction_theta_max 0.862
_diffrn_measurement_device_type 'Rigaku/MSC Mercury CCD'
_diffrn_measurement_method 'Omega scan'
_diffrn_radiation_monochromator graphite
_diffrn_radiation_source 'fine-focus sealed tube'
_diffrn_radiation_type MoK\a
_diffrn_radiation_wavelength 0.71069
_diffrn_reflns_av_R_equivalents 0.0380
_diffrn_reflns_av_sigmaI/netI 0.0700
_diffrn_reflns_limit_h_max 18
_diffrn_reflns_limit_h_min -18
_diffrn_reflns_limit_k_max 18
_diffrn_reflns_limit_k_min -18
_diffrn_reflns_limit_l_max 27
_diffrn_reflns_limit_l_min -22
_diffrn_reflns_number 25887
_diffrn_reflns_theta_full 28.83
_diffrn_reflns_theta_max 28.83
_diffrn_reflns_theta_min 2.94
_exptl_absorpt_coefficient_mu 1.059
_exptl_absorpt_correction_T_max 1.0000
_exptl_absorpt_correction_T_min 0.4407
_exptl_absorpt_correction_type empirical
_exptl_absorpt_process_details REQABA
_exptl_crystal_colour blue
_exptl_crystal_density_diffrn 1.482
_exptl_crystal_description Prism
_exptl_crystal_F_000 1992
_exptl_crystal_size_max 0.25
_exptl_crystal_size_mid 0.25
_exptl_crystal_size_min 0.20
_refine_diff_density_max 1.669
_refine_diff_density_min -0.445
_refine_diff_density_rms 0.070
_refine_ls_extinction_method none
_refine_ls_goodness_of_fit_ref 1.069
_refine_ls_hydrogen_treatment noref
_refine_ls_matrix_type full
_refine_ls_number_parameters 280
_refine_ls_number_reflns 4866
_refine_ls_number_restraints 0
_refine_ls_restrained_S_all 1.069
_refine_ls_R_factor_all 0.0834
_refine_ls_R_factor_gt 0.0542
_refine_ls_shift/su_max 0.001
_refine_ls_shift/su_mean 0.000
_refine_ls_structure_factor_coef Fsqd
_refine_ls_weighting_details 'calc w=1/[\s^2^(Fo^2^)+(0.0486P)^2^+0.0000P] where P=(Fo^2^+2Fc^2^)/3'
_refine_ls_weighting_scheme calc
_refine_ls_wR_factor_gt 0.1180
_refine_ls_wR_factor_ref 0.1332
_reflns_number_gt 3689
_reflns_number_total 4866
_reflns_threshold_expression >2sigma(I)
_cod_data_source_file ja0561439si20050907_030747.cif
_cod_data_source_block rehydrated
_cod_database_code 4112106

loop_
_symmetry_equiv_pos_as_xyz
'x, y, z'
'-x+1/2, -y+1/2, z+1/2'
'x+1/2, -y+1/2, -z'
'-x, y, -z+1/2'
'-x, -y, -z'
'x-1/2, y-1/2, -z-1/2'
'-x-1/2, y-1/2, z'
'x, -y, z-1/2'

loop_
_atom_site_label
_atom_site_type_symbol
_atom_site_fract_x
_atom_site_fract_y
_atom_site_fract_z
_atom_site_U_iso_or_equiv
_atom_site_adp_type
_atom_site_occupancy
_atom_site_symmetry_multiplicity
_atom_site_calc_flag
_atom_site_refinement_flags
Cu1 Cu 0.35696(2) 0.87653(2) 0.388489(14) 0.04270(13) Uani 1 1 d .
N1 N 0.25877(16) 0.44037(14) 0.41207(9) 0.0453(5) Uani 1 1 d .
N2 N 0.47855(16) 0.81523(16) 0.38462(9) 0.0453(5) Uani 1 1 d .
N3 N 0.83155(19) 0.39747(18) 0.21520(11) 0.0575(6) Uani 1 1 d .
O1 O 0.09093(13) 0.50285(12) 0.40518(9) 0.0542(5) Uani 1 1 d .
O2 O 0.13042(13) 0.65238(13) 0.42789(9) 0.0525(5) Uani 1 1 d .
O3 O 0.30550(14) 0.74660(13) 0.38429(8) 0.0494(5) Uani 1 1 d .
O4 O 0.32752(16) 0.74046(14) 0.48729(8) 0.0595(5) Uani 1 1 d .
C1 C 0.3418(2) 0.4016(2) 0.41294(14) 0.0499(7) Uani 1 1 d .
H1 H 0.3489 0.3393 0.4058 0.060 Uiso 1 1 calc R
C2 C 0.4182(2) 0.4561(2) 0.42473(13) 0.0541(7) Uani 1 1 d .
H2 H 0.4792 0.4305 0.4279 0.065 Uiso 1 1 calc R
C3 C 0.4067(2) 0.5540(2) 0.43256(13) 0.0546(7) Uani 1 1 d .
H3 H 0.4615 0.5889 0.4399 0.065 Uiso 1 1 calc R
C4 C 0.31989(19) 0.59746(18) 0.42976(11) 0.0427(6) Uani 1 1 d .
C5 C 0.24773(18) 0.53641(17) 0.42003(11) 0.0416(6) Uani 1 1 d .
C6 C 0.14846(18) 0.5687(2) 0.41845(12) 0.0436(6) Uani 1 1 d .
C7 C 0.31538(17) 0.70065(19) 0.43578(12) 0.0436(6) Uani 1 1 d .
C8 C 0.53755(19) 0.81498(18) 0.43236(11) 0.0455(6) Uani 1 1 d .
H8 H 0.5279 0.8557 0.4654 0.055 Uiso 1 1 calc R
C9 C 0.6124(2) 0.75658(18) 0.43454(13) 0.0489(6) Uani 1 1 d .
H9 H 0.6507 0.7547 0.4706 0.059 Uiso 1 1 calc R
C10 C 0.63386(17) 0.6994(2) 0.38462(12) 0.0420(6) Uani 1 1 d .
C11 C 0.5731(2) 0.7001(2) 0.33363(12) 0.0541(7) Uani 1 1 d .
H11 H 0.5825 0.6618 0.2992 0.065 Uiso 1 1 calc R
C12 C 0.4998(2) 0.7585(2) 0.33603(12) 0.0532(7) Uani 1 1 d .
H12 H 0.4594 0.7606 0.3011 0.064 Uiso 1 1 calc R
C13 C 0.7139(2) 0.6317(2) 0.38594(13) 0.0585(8) Uani 1 1 d .
H13A H 0.7652 0.6563 0.4120 0.070 Uiso 1 1 calc R
H13B H 0.7391 0.6258 0.3434 0.070 Uiso 1 1 calc R
C14 C 0.6894(3) 0.5358(2) 0.41041(14) 0.0666(9) Uani 1 1 d .
H14A H 0.6681 0.5416 0.4539 0.080 Uiso 1 1 calc R
H14B H 0.6350 0.5132 0.3862 0.080 Uiso 1 1 calc R
C15 C 0.7675(3) 0.4639(2) 0.40842(12) 0.0713(10) Uani 1 1 d .
H15A H 0.8249 0.4871 0.4290 0.086 Uiso 1 1 calc R
H15B H 0.7463 0.4103 0.4314 0.086 Uiso 1 1 calc R
C16 C 0.7914(2) 0.4376(2) 0.34153(13) 0.0632(9) Uani 1 1 d .
C17 C 0.8626(2) 0.4838(3) 0.31063(15) 0.0688(10) Uani 1 1 d .
H17 H 0.8982 0.5287 0.3310 0.083 Uiso 1 1 calc R
C18 C 0.8804(3) 0.4616(3) 0.24748(15) 0.0725(9) Uani 1 1 d .
H18 H 0.9289 0.4931 0.2265 0.087 Uiso 1 1 calc R
C19 C 0.7612(2) 0.3537(2) 0.24560(14) 0.0648(8) Uani 1 1 d .
H19 H 0.7254 0.3097 0.2244 0.078 Uiso 1 1 calc R
C20 C 0.7408(3) 0.3724(2) 0.30727(15) 0.0684(9) Uani 1 1 d .
H20 H 0.6915 0.3405 0.3271 0.082 Uiso 1 1 calc R
O1W O 0.5448(2) 0.2547(3) 0.40682(15) 0.1336(13) Uani 1 1 d .
O2W O 0.5395(4) 0.4379(4) 0.3078(2) 0.223(2) Uani 1 1 d .
O3W O 0.6653(4) 0.5517(5) 0.2499(3) 0.246(3) Uani 1 1 d .

loop_
_atom_site_aniso_label
_atom_site_aniso_U_11
_atom_site_aniso_U_22
_atom_site_aniso_U_33
_atom_site_aniso_U_23
_atom_site_aniso_U_13
_atom_site_aniso_U_12
Cu1 0.0473(2) 0.0278(2) 0.0530(2) -0.00178(13) 0.00083(13) 0.00196(13)
N1 0.0512(14) 0.0321(13) 0.0527(12) 0.0016(9) -0.0002(10) -0.0004(10)
N2 0.0445(13) 0.0391(13) 0.0524(12) 0.0031(9) 0.0064(9) 0.0039(10)
N3 0.0581(14) 0.0578(17) 0.0564(14) -0.0084(12) -0.0078(11) 0.0098(13)
O1 0.0433(12) 0.0330(11) 0.0863(13) -0.0056(9) -0.0022(9) -0.0007(9)
O2 0.0583(13) 0.0291(11) 0.0700(12) -0.0079(9) 0.0058(9) 0.0042(8)
O3 0.0582(13) 0.0309(11) 0.0592(11) -0.0011(8) -0.0027(8) -0.0010(9)
O4 0.0769(14) 0.0451(13) 0.0565(11) -0.0111(9) 0.0029(10) -0.0046(10)
C1 0.0473(16) 0.0359(16) 0.0665(17) 0.0094(13) -0.0008(13) 0.0043(12)
C2 0.0406(15) 0.0519(19) 0.0696(17) 0.0160(14) -0.0051(12) 0.0030(13)
C3 0.0382(15) 0.061(2) 0.0648(16) 0.0065(14) -0.0020(12) -0.0139(13)
C4 0.0498(16) 0.0372(15) 0.0411(12) 0.0034(10) -0.0019(11) -0.0063(12)
C5 0.0511(16) 0.0301(14) 0.0435(13) -0.0083(10) 0.0058(10) 0.0018(11)
C6 0.0450(15) 0.0385(17) 0.0472(14) -0.0108(11) 0.0074(10) -0.0014(11)
C7 0.0311(13) 0.0420(16) 0.0577(15) 0.0039(12) -0.0011(11) -0.0031(11)
C8 0.0528(16) 0.0368(15) 0.0469(13) 0.0014(11) 0.0005(11) 0.0016(12)
C9 0.0459(15) 0.0444(17) 0.0562(15) 0.0043(12) -0.0017(12) 0.0078(13)
C10 0.0366(14) 0.0335(16) 0.0558(15) 0.0079(11) 0.0082(10) 0.0013(10)
C11 0.0619(18) 0.0495(18) 0.0508(14) -0.0010(12) 0.0089(13) 0.0132(14)
C12 0.0631(18) 0.0527(18) 0.0439(14) 0.0018(12) -0.0058(12) 0.0119(14)
C13 0.0522(17) 0.061(2) 0.0620(17) -0.0016(14) 0.0042(13) 0.0163(15)
C14 0.083(3) 0.064(2) 0.0526(16) 0.0036(15) 0.0060(15) 0.0171(19)
C15 0.098(3) 0.063(2) 0.0522(16) 0.0034(14) 0.0022(16) 0.044(2)
C16 0.070(2) 0.062(2) 0.0580(17) -0.0017(15) 0.0067(15) 0.0258(17)
C17 0.071(2) 0.072(3) 0.0628(19) -0.0139(16) -0.0099(15) 0.0148(17)
C18 0.076(2) 0.075(3) 0.067(2) -0.0188(18) -0.0057(16) 0.003(2)
C19 0.062(2) 0.072(2) 0.0607(18) 0.0012(15) -0.0006(14) 0.0045(17)
C20 0.092(3) 0.048(2) 0.0648(19) 0.0061(14) 0.0188(16) 0.0109(17)
O1W 0.105(3) 0.164(4) 0.131(3) 0.033(2) 0.0094(18) 0.005(2)
O2W 0.202(6) 0.251(6) 0.216(5) 0.009(4) 0.017(4) 0.012(4)
O3W 0.206(5) 0.291(9) 0.240(6) 0.002(5) 0.015(4) 0.010(5)

loop_
_atom_type_symbol
_atom_type_description
_atom_type_scat_dispersion_real
_atom_type_scat_dispersion_imag
_atom_type_scat_source
C C 0.0033 0.0016 'International Tables Vol C Tables 4.2.6.8 and 6.1.1.4'
H H 0.0000 0.0000 'International Tables Vol C Tables 4.2.6.8 and 6.1.1.4'
N N 0.0061 0.0033 'International Tables Vol C Tables 4.2.6.8 and 6.1.1.4'
O O 0.0106 0.0060 'International Tables Vol C Tables 4.2.6.8 and 6.1.1.4'
Cu Cu 0.3201 1.2651 'International Tables Vol C Tables 4.2.6.8 and 6.1.1.4'

loop_
_geom_angle_atom_site_label_1
_geom_angle_atom_site_label_2
_geom_angle_atom_site_label_3
_geom_angle
_geom_angle_site_symmetry_1
_geom_angle_site_symmetry_3
N2 Cu1 N1 167.24(8) . 7_665
N2 Cu1 O1 96.99(9) . 7_665
N1 Cu1 O1 78.93(8) 7_665 7_665
N2 Cu1 O3 82.46(9) . .
N1 Cu1 O3 99.96(8) 7_665 .
O1 Cu1 O3 172.38(7) 7_665 .
N2 Cu1 N3 99.26(9) . 6_566
N1 Cu1 N3 93.21(9) 7_665 6_566
O1 Cu1 N3 95.86(9) 7_665 6_566
O3 Cu1 N3 91.72(9) . 6_566
C1 N1 C5 122.1(2) . .
C1 N1 Cu1 122.5(2) . 7_655
C5 N1 Cu1 114.88(17) . 7_655
C8 N2 C12 116.8(2) . .
C8 N2 Cu1 121.56(18) . .
C12 N2 Cu1 120.83(18) . .
C19 N3 C18 117.4(3) . .
C19 N3 Cu1 121.4(2) . 6_656
C18 N3 Cu1 120.9(2) . 6_656
C6 O1 Cu1 120.31(17) . 7_655
C7 O3 Cu1 114.48(16) . .
N1 C1 C2 116.4(3) . .
N1 C1 H1 121.8 . .
C2 C1 H1 121.8 . .
C1 C2 C3 121.3(3) . .
C1 C2 H2 119.4 . .
C3 C2 H2 119.4 . .
C4 C3 C2 123.5(3) . .
C4 C3 H3 118.2 . .
C2 C3 H3 118.2 . .
C5 C4 C3 110.5(3) . .
C5 C4 C7 129.6(2) . .
C3 C4 C7 119.8(2) . .
C4 C5 N1 126.1(2) . .
C4 C5 C6 119.1(2) . .
N1 C5 C6 114.8(2) . .
O2 C6 O1 129.7(2) . .
O2 C6 C5 119.8(2) . .
O1 C6 C5 110.4(2) . .
O4 C7 O3 120.6(3) . .
O4 C7 C4 122.2(2) . .
O3 C7 C4 117.0(2) . .
N2 C8 C9 121.0(2) . .
N2 C8 H8 119.5 . .
C9 C8 H8 119.5 . .
C8 C9 C10 121.7(3) . .
C8 C9 H9 119.2 . .
C10 C9 H9 119.2 . .
C11 C10 C9 117.8(2) . .
C11 C10 C13 118.6(3) . .
C9 C10 C13 123.4(2) . .
C12 C11 C10 116.5(3) . .
C12 C11 H11 121.8 . .
C10 C11 H11 121.8 . .
C11 C12 N2 126.2(3) . .
C11 C12 H12 116.9 . .
N2 C12 H12 116.9 . .
C10 C13 C14 116.7(3) . .
C10 C13 H13A 108.1 . .
C14 C13 H13A 108.1 . .
C10 C13 H13B 108.1 . .
C14 C13 H13B 108.1 . .
H13A C13 H13B 107.3 . .
C15 C14 C13 117.9(3) . .
C15 C14 H14A 107.8 . .
C13 C14 H14A 107.8 . .
C15 C14 H14B 107.8 . .
C13 C14 H14B 107.8 . .
H14A C14 H14B 107.2 . .
C16 C15 C14 111.2(2) . .
C16 C15 H15A 109.4 . .
C14 C15 H15A 109.4 . .
C16 C15 H15B 109.4 . .
C14 C15 H15B 109.4 . .
H15A C15 H15B 108.0 . .
C17 C16 C20 117.2(3) . .
C17 C16 C15 119.0(3) . .
C20 C16 C15 123.8(3) . .
C16 C17 C18 118.1(3) . .
C16 C17 H17 120.9 . .
C18 C17 H17 120.9 . .
N3 C18 C17 124.0(4) . .
N3 C18 H18 118.0 . .
C17 C18 H18 118.0 . .
N3 C19 C20 121.1(3) . .
N3 C19 H19 119.4 . .
C20 C19 H19 119.4 . .
C19 C20 C16 122.2(3) . .
C19 C20 H20 118.9 . .
C16 C20 H20 118.9 . .

loop_
_geom_bond_atom_site_label_1
_geom_bond_atom_site_label_2
_geom_bond_distance
_geom_bond_site_symmetry_2
Cu1 N2 1.915(2) .
Cu1 N1 1.926(2) 7_665
Cu1 O1 2.0194(18) 7_665
Cu1 O3 2.0363(19) .
Cu1 N3 2.245(2) 6_566
N1 C1 1.285(3) .
N1 C5 1.426(3) .
N1 Cu1 1.926(2) 7_655
N2 C8 1.302(3) .
N2 C12 1.356(3) .
N3 C19 1.335(4) .
N3 C18 1.346(4) .
N3 Cu1 2.245(2) 6_656
O1 C6 1.284(3) .
O1 Cu1 2.0194(18) 7_655
O2 C6 1.268(3) .
O3 C7 1.289(3) .
O4 C7 1.249(3) .
C1 C2 1.352(4) .
C1 H1 0.9300 .
C2 C3 1.454(4) .
C2 H2 0.9300 .
C3 C4 1.365(4) .
C3 H3 0.9300 .
C4 C5 1.359(3) .
C4 C7 1.519(4) .
C5 C6 1.458(3) .
C8 C9 1.348(4) .
C8 H8 0.9300 .
C9 C10 1.381(4) .
C9 H9 0.9300 .
C10 C11 1.371(4) .
C10 C13 1.491(4) .
C11 C12 1.330(4) .
C11 H11 0.9300 .
C12 H12 0.9300 .
C13 C14 1.538(4) .
C13 H13A 0.9700 .
C13 H13B 0.9700 .
C14 C15 1.514(4) .
C14 H14A 0.9700 .
C14 H14B 0.9700 .
C15 C16 1.505(4) .
C15 H15A 0.9700 .
C15 H15B 0.9700 .
C16 C17 1.365(5) .
C16 C20 1.391(5) .
C17 C18 1.399(4) .
C17 H17 0.9300 .
C18 H18 0.9300 .
C19 C20 1.364(4) .
C19 H19 0.9300 .
C20 H20 0.9300 .
